data_9016645
loop_
_publ_author_name
'Biagioni, C.'
'Bonaccorsi, E.'
'Merlino, S.'

_publ_section_title
;
 Crystal structure of bultfonteinite, Ca4[SiO3(OH)]2F2*2H2O, from N'chwaning II mine
 (Kalahari Manganese Field, Republic of South Africa)
;
_journal_name_full 'Atti della Societa Toscana di Scienze Naturali, Memorie, Serie A'
_journal_page_first 9
_journal_page_last 15
_journal_volume 115
_journal_year 2010
_chemical_compound_source 'N'chwaning II mine, South Africa'
_chemical_formula_sum 'Ca2 F H3 O5 Si'
_chemical_name_mineral Bultfonteinite
_space_group_IT_number 2
_symmetry_space_group_name_Hall '-P 1'
_symmetry_space_group_name_H-M 'P -1'
_cell_angle_alpha 94.24
_cell_angle_beta 89.00
_cell_angle_gamma 90.18
_cell_formula_units_Z 4
_cell_length_a 10.999
_cell_length_b 8.176
_cell_length_c 5.6678
_cell_volume 508.220
_database_code_amcsd 0018795
_exptl_crystal_density_diffrn 2.748
_cod_original_formula_sum 'Ca2 Si F O5 H3'
_cod_database_code 9016645

loop_
_space_group_symop_operation_xyz
x,y,z
-x,-y,-z

loop_
_atom_site_label
_atom_site_fract_x
_atom_site_fract_y
_atom_site_fract_z
_atom_site_occupancy
_atom_site_U_iso_or_equiv
_atom_site_type_symbol
_atom_site_attached_hydrogens
Ca1 0.13260 0.79340 0.78410 1.00000 0.01080 Ca 0
Ca2 0.36860 0.79400 0.28490 1.00000 0.01070 Ca 0
Ca3 0.11950 0.47780 0.24920 1.00000 0.01050 Ca 0
Ca4 0.38200 0.48040 0.74670 1.00000 0.01050 Ca 0
Si1 0.42800 0.23920 0.21420 1.00000 0.00910 Si 0
Si2 0.07010 0.23930 0.72780 1.00000 0.00890 Si 0
F1 0.25130 0.62260 0.01300 1.00000 0.01220 F 0
F2 0.24900 0.62300 0.51180 1.00000 0.01130 F 0
O3 0.04380 0.04130 0.69710 0.50000 0.01320 O 0
O-H3 0.04380 0.04130 0.69710 0.50000 0.01320 O 1
O4 0.45630 0.04000 0.19650 0.50000 0.01520 O 0
O-H4 0.45630 0.04000 0.19650 0.50000 0.01520 O 1
O5 0.28100 0.26850 0.18970 0.50000 0.01330 O 0
O-H5 0.28100 0.26850 0.18970 0.50000 0.01330 O 1
O6 0.21720 0.26880 0.75400 0.50000 0.01190 O 0
O-H6 0.21720 0.26880 0.75400 0.50000 0.01190 O 1
O7 0.01010 0.32140 0.50050 1.00000 0.01200 O 0
O8 0.00690 0.31840 0.96470 1.00000 0.01120 O 0
Wat9 0.19080 0.95870 0.16030 1.00000 0.01960 O 2
Wat10 0.31020 0.95640 0.65660 1.00000 0.02050 O 2
O11 0.50660 0.68090 0.00340 1.00000 0.00940 O 0
O12 0.48670 0.32080 0.45800 1.00000 0.01120 O 0

loop_
_cod_changelog_entry_id
_cod_changelog_entry_author
_cod_changelog_entry_date
_cod_changelog_entry_text
1
;cod-tools version 3.8.0
Id: cif_guess_AMCSD_atom_types 9574 2023-05-10 09:00:05Z saulius
;
2023-05-10T18:57:13+03:00
;Derived atom types and hydrogen counts
from atom names that follow the AMCSD naming convention
(Wat == water, O-H == hydroxyl).
;

loop_
_cod_related_entry_id
_cod_related_entry_database
_cod_related_entry_code
1 AMCSD 0018795
